data_2205321
loop_
_publ_author_name
'Gao, Shan'
'Huo, Li-Hua'
'Gu, Chang-Sheng'
'Liu, Ji-Wei'
'Zhao, Jing-Gui'

_publ_section_title
<i>catena</i>-Poly[[aqua(1,10-phenanthroline-\k^2^<i>N</i>,<i>N</i>')cobalt(II)]-\m-4-carboxyphenoxyacetato-\k^3^<i>O</i>,<i>O</i>':<i>O</i>'']
_journal_issue 3
_journal_name_full 'Acta Crystallographica Section E'
_journal_page_first m496
_journal_page_last m498
_journal_paper_doi 10.1107/S1600536805003673
_journal_volume 61
_journal_year 2005
_chemical_formula_iupac '[Co (C9 H6 O5) (C12 H8 N2) (H2 O)]'
_chemical_formula_moiety 'C21 H16 Co N2 O6'
_chemical_formula_sum 'C21 H16 Co N2 O6'
_chemical_formula_weight 451.29
_chemical_name_systematic
;
catena-Poly[[aqua(1,10-phenanthroline-\k^2^N,N')cobalt(II)]-\m-4-
carboxyphenoxyacetato-\k^3^O,O':O'']
;
_space_group_IT_number 2
_symmetry_cell_setting triclinic
_symmetry_space_group_name_Hall '-P 1'
_symmetry_space_group_name_H-M 'P -1'
_atom_sites_solution_hydrogens geom
_atom_sites_solution_primary direct
_atom_sites_solution_secondary difmap
_cell_angle_alpha 70.73(3)
_cell_angle_beta 67.49(3)
_cell_angle_gamma 83.26(3)
_cell_formula_units_Z 2
_cell_length_a 9.5043(19)
_cell_length_b 9.812(2)
_cell_length_c 11.584(2)
_cell_measurement_reflns_used 7059
_cell_measurement_temperature 295(2)
_cell_measurement_theta_max 27.36
_cell_measurement_theta_min 3.85
_cell_volume 942.0(4)
_computing_cell_refinement RAPID-AUTO
_computing_data_collection 'RAPID-AUTO (Rigaku, 1998)'
_computing_data_reduction 'CrystalStructure (Rigaku/MSC, 2002)'
_computing_molecular_graphics 'ORTEPII (Johnson, 1976)'
_computing_publication_material SHELXL97
_computing_structure_refinement 'SHELXL97 (Sheldrick, 1997)'
_computing_structure_solution 'SHELXS97 (Sheldrick, 1997)'
_diffrn_ambient_temperature 295(2)
_diffrn_detector_area_resol_mean 10
_diffrn_measured_fraction_theta_full 0.985
_diffrn_measured_fraction_theta_max 0.985
_diffrn_measurement_device_type 'Rigaku R-AXIS RAPID'
_diffrn_measurement_method \w
_diffrn_radiation_monochromator graphite
_diffrn_radiation_source 'fine-focus sealed tube'
_diffrn_radiation_type MoK\a
_diffrn_radiation_wavelength 0.71073
_diffrn_reflns_av_R_equivalents 0.0370
_diffrn_reflns_av_sigmaI/netI 0.0348
_diffrn_reflns_limit_h_max 12
_diffrn_reflns_limit_h_min -11
_diffrn_reflns_limit_k_max 12
_diffrn_reflns_limit_k_min -12
_diffrn_reflns_limit_l_max 14
_diffrn_reflns_limit_l_min -14
_diffrn_reflns_number 8864
_diffrn_reflns_theta_full 27.48
_diffrn_reflns_theta_max 27.48
_diffrn_reflns_theta_min 3.18
_diffrn_standards_decay_% 0
_diffrn_standards_interval_count 0
_diffrn_standards_interval_time 0
_diffrn_standards_number 0
_exptl_absorpt_coefficient_mu 0.954
_exptl_absorpt_correction_T_max 0.847
_exptl_absorpt_correction_T_min 0.719
_exptl_absorpt_correction_type multi-scan
_exptl_absorpt_process_details '(ABSCOR; Higashi, 1995)'
_exptl_crystal_colour Pink
_exptl_crystal_density_diffrn 1.591
_exptl_crystal_density_method 'not measured'
_exptl_crystal_description Prism
_exptl_crystal_F_000 462
_exptl_crystal_size_max 0.37
_exptl_crystal_size_mid 0.25
_exptl_crystal_size_min 0.18
_refine_diff_density_max 0.822
_refine_diff_density_min -0.537
_refine_ls_extinction_method none
_refine_ls_goodness_of_fit_ref 1.040
_refine_ls_hydrogen_treatment mixed
_refine_ls_matrix_type full
_refine_ls_number_parameters 277
_refine_ls_number_reflns 4264
_refine_ls_number_restraints 3
_refine_ls_restrained_S_all 1.040
_refine_ls_R_factor_all 0.0612
_refine_ls_R_factor_gt 0.0514
_refine_ls_shift/su_max 0.000
_refine_ls_shift/su_mean 0.000
_refine_ls_structure_factor_coef Fsqd
_refine_ls_weighting_details 'calc w = 1/[\s^2^(Fo^2^)+(0.082P)^2^+0.3727P] where P = (Fo^2^+2Fc^2^)/3'
_refine_ls_weighting_scheme calc
_refine_ls_wR_factor_gt 0.1297
_refine_ls_wR_factor_ref 0.1360
_reflns_number_gt 3639
_reflns_number_total 4264
_reflns_threshold_expression I>2\s(I)
_cod_data_source_file ng6102.cif
_cod_data_source_block I
_cod_database_code 2205321
_cod_database_fobs_code 2205321

loop_
_symmetry_equiv_pos_as_xyz
'x, y, z'
'-x, -y, -z'

loop_
_atom_site_label
_atom_site_fract_x
_atom_site_fract_y
_atom_site_fract_z
_atom_site_U_iso_or_equiv
_atom_site_adp_type
_atom_site_calc_flag
_atom_site_refinement_flags
_atom_site_occupancy
_atom_site_type_symbol
Co1 0.91556(4) 0.34177(4) 0.23458(3) 0.03794(14) Uani d . 1 Co
O1 0.7464(2) 0.3732(2) 0.1458(2) 0.0495(5) Uani d . 1 O
O2 0.7304(2) 0.1815(2) 0.3154(2) 0.0539(5) Uani d . 1 O
O3 0.2628(2) -0.0166(2) 0.1303(2) 0.0510(5) Uani d . 1 O
O4 0.0638(2) 0.2041(2) 0.1440(2) 0.0507(5) Uani d . 1 O
O5 0.0511(3) 0.2243(3) -0.0513(2) 0.0635(6) Uani d . 1 O
O1W 1.0561(2) 0.5141(2) 0.11067(19) 0.0471(4) Uani d D 1 O
N1 0.7834(2) 0.4793(2) 0.3502(2) 0.0440(5) Uani d . 1 N
N2 0.9777(2) 0.2700(2) 0.4016(2) 0.0393(5) Uani d . 1 N
C1 0.6905(3) 0.5859(3) 0.3209(4) 0.0586(8) Uani d . 1 C
C2 0.6080(4) 0.6616(4) 0.4097(5) 0.0755(12) Uani d . 1 C
C3 0.6204(4) 0.6276(4) 0.5285(5) 0.0745(12) Uani d . 1 C
C4 0.7165(4) 0.5141(4) 0.5645(3) 0.0598(8) Uani d . 1 C
C5 0.7382(5) 0.4677(5) 0.6878(4) 0.0770(12) Uani d . 1 C
C6 0.8344(5) 0.3604(5) 0.7142(3) 0.0757(12) Uani d . 1 C
C7 0.9216(4) 0.2915(4) 0.6185(3) 0.0546(7) Uani d . 1 C
C8 1.0281(4) 0.1821(4) 0.6387(3) 0.0646(9) Uani d . 1 C
C9 1.1057(4) 0.1227(4) 0.5431(4) 0.0622(9) Uani d . 1 C
C10 1.0777(3) 0.1677(3) 0.4249(3) 0.0499(7) Uani d . 1 C
C11 0.9016(3) 0.3318(3) 0.4975(3) 0.0415(6) Uani d . 1 C
C12 0.7970(3) 0.4449(3) 0.4692(3) 0.0439(6) Uani d . 1 C
C13 0.6892(3) 0.2499(3) 0.2210(3) 0.0428(6) Uani d . 1 C
C14 0.5711(3) 0.1858(3) 0.1965(3) 0.0427(6) Uani d . 1 C
C15 0.5340(3) 0.2523(3) 0.0860(3) 0.0482(6) Uani d . 1 C
C16 0.4300(3) 0.1908(3) 0.0595(3) 0.0500(7) Uani d . 1 C
C17 0.3643(3) 0.0577(3) 0.1449(3) 0.0434(6) Uani d . 1 C
C18 0.3994(3) -0.0089(3) 0.2572(3) 0.0519(7) Uani d . 1 C
C19 0.5030(3) 0.0547(3) 0.2820(3) 0.0491(6) Uani d . 1 C
C20 0.2096(3) 0.0466(3) 0.0250(3) 0.0481(6) Uani d . 1 C
C21 0.0978(3) 0.1706(3) 0.0416(3) 0.0422(6) Uani d . 1 C
H1W1 1.013(4) 0.595(2) 0.093(3) 0.071 Uiso d D 1 H
H1W2 1.131(3) 0.507(3) 0.044(2) 0.071 Uiso d D 1 H
H1 0.6799 0.6109 0.2399 0.070 Uiso calc R 1 H
H2 0.5441 0.7360 0.3865 0.091 Uiso calc R 1 H
H3 0.5659 0.6788 0.5863 0.089 Uiso calc R 1 H
H5 0.6845 0.5129 0.7509 0.092 Uiso calc R 1 H
H6 0.8441 0.3309 0.7958 0.091 Uiso calc R 1 H
H8 1.0447 0.1514 0.7175 0.078 Uiso calc R 1 H
H9 1.1777 0.0520 0.5548 0.075 Uiso calc R 1 H
H10 1.1313 0.1241 0.3606 0.060 Uiso calc R 1 H
H15 0.5800 0.3402 0.0283 0.058 Uiso calc R 1 H
H16 0.4047 0.2377 -0.0139 0.060 Uiso calc R 1 H
H18 0.3530 -0.0963 0.3157 0.062 Uiso calc R 1 H
H19 0.5269 0.0091 0.3563 0.059 Uiso calc R 1 H
H20A 0.1605 -0.0280 0.0154 0.058 Uiso calc R 1 H
H20B 0.2968 0.0821 -0.0556 0.058 Uiso calc R 1 H

loop_
_atom_site_aniso_label
_atom_site_aniso_U_11
_atom_site_aniso_U_22
_atom_site_aniso_U_33
_atom_site_aniso_U_12
_atom_site_aniso_U_13
_atom_site_aniso_U_23
Co1 0.0382(2) 0.0432(2) 0.0365(2) 0.00500(14) -0.01791(14) -0.01410(15)
O1 0.0419(10) 0.0582(12) 0.0490(11) -0.0049(9) -0.0187(8) -0.0133(9)
O2 0.0505(11) 0.0583(12) 0.0597(12) 0.0025(9) -0.0312(10) -0.0145(10)
O3 0.0445(10) 0.0482(11) 0.0702(14) 0.0038(9) -0.0291(10) -0.0224(10)
O4 0.0443(10) 0.0640(12) 0.0549(12) 0.0166(9) -0.0227(9) -0.0324(10)
O5 0.0847(16) 0.0606(13) 0.0557(13) 0.0171(12) -0.0393(12) -0.0209(11)
O1W 0.0515(11) 0.0508(11) 0.0382(10) -0.0041(9) -0.0162(8) -0.0117(8)
N1 0.0378(11) 0.0409(11) 0.0490(13) 0.0055(9) -0.0108(9) -0.0163(10)
N2 0.0416(11) 0.0407(11) 0.0395(11) -0.0014(9) -0.0178(9) -0.0133(9)
C1 0.0431(15) 0.0449(15) 0.078(2) 0.0063(12) -0.0177(14) -0.0139(15)
C2 0.0430(16) 0.0459(17) 0.121(4) 0.0078(13) -0.0105(19) -0.030(2)
C3 0.0539(19) 0.064(2) 0.096(3) -0.0052(16) 0.0030(19) -0.047(2)
C4 0.0506(16) 0.0600(18) 0.0634(19) -0.0152(14) 0.0028(14) -0.0351(16)
C5 0.084(3) 0.091(3) 0.056(2) -0.030(2) 0.0042(18) -0.047(2)
C6 0.090(3) 0.099(3) 0.0454(18) -0.036(2) -0.0161(18) -0.0301(19)
C7 0.0612(17) 0.0648(18) 0.0403(14) -0.0276(15) -0.0169(13) -0.0119(13)
C8 0.069(2) 0.078(2) 0.0477(17) -0.0244(18) -0.0344(16) 0.0025(16)
C9 0.0588(18) 0.0566(18) 0.072(2) -0.0074(15) -0.0404(17) 0.0010(16)
C10 0.0490(15) 0.0472(15) 0.0562(17) 0.0044(12) -0.0277(13) -0.0108(13)
C11 0.0445(13) 0.0464(14) 0.0357(12) -0.0126(11) -0.0134(10) -0.0127(11)
C12 0.0415(13) 0.0439(14) 0.0431(14) -0.0073(11) -0.0045(11) -0.0198(11)
C13 0.0351(12) 0.0512(15) 0.0460(14) 0.0062(11) -0.0152(11) -0.0217(12)
C14 0.0337(12) 0.0498(14) 0.0458(14) 0.0050(11) -0.0150(10) -0.0176(12)
C15 0.0439(14) 0.0523(16) 0.0466(15) -0.0076(12) -0.0155(12) -0.0119(12)
C16 0.0476(15) 0.0597(17) 0.0460(15) 0.0001(13) -0.0231(12) -0.0134(13)
C17 0.0332(12) 0.0451(14) 0.0563(16) 0.0065(10) -0.0179(11) -0.0216(12)
C18 0.0478(15) 0.0412(14) 0.0673(19) 0.0004(12) -0.0279(14) -0.0098(13)
C19 0.0448(14) 0.0489(15) 0.0569(17) 0.0033(12) -0.0282(13) -0.0102(13)
C20 0.0439(14) 0.0547(16) 0.0587(17) 0.0050(12) -0.0233(12) -0.0301(14)
C21 0.0412(13) 0.0429(13) 0.0484(14) -0.0024(11) -0.0183(11) -0.0186(11)

loop_
_atom_type_symbol
_atom_type_description
_atom_type_scat_dispersion_real
_atom_type_scat_dispersion_imag
_atom_type_scat_source
C C 0.0033 0.0016 'International Tables Vol C Tables 4.2.6.8 and 6.1.1.4'
H H 0.0000 0.0000 'International Tables Vol C Tables 4.2.6.8 and 6.1.1.4'
N N 0.0061 0.0033 'International Tables Vol C Tables 4.2.6.8 and 6.1.1.4'
O O 0.0106 0.0060 'International Tables Vol C Tables 4.2.6.8 and 6.1.1.4'
Co Co 0.3494 0.9721 'International Tables Vol C Tables 4.2.6.8 and 6.1.1.4'

loop_
_geom_angle_atom_site_label_1
_geom_angle_atom_site_label_2
_geom_angle_atom_site_label_3
_geom_angle_site_symmetry_1
_geom_angle_site_symmetry_3
_geom_angle
_geom_angle_publ_flag
O1 Co1 O2 . . 60.35(8) yes
O1 Co1 N1 . . 88.70(9) yes
O4 Co1 O1 1_655 . 101.03(8) yes
O4 Co1 O2 1_655 . 89.74(9) yes
O4 Co1 N1 1_655 . 170.19(9) yes
O4 Co1 N2 1_655 . 93.52(8) yes
O1W Co1 O1 . . 100.21(8) yes
O1W Co1 O2 . . 160.29(8) yes
O1W Co1 O4 . 1_655 91.15(9) yes
O1W Co1 N1 . . 88.36(9) yes
O1W Co1 N2 . . 104.71(9) yes
N1 Co1 O2 . . 94.01(9) yes
N2 Co1 O1 . . 150.79(8) yes
N2 Co1 O2 . . 94.88(9) yes
N2 Co1 N1 . . 77.15(9) yes
Co1 O1W H1W1 . . 116(2) no
Co1 O1W H1W2 . . 121(2) no
O1 Co1 C13 . . 30.48(8) no
O1 C13 Co1 . . 59.71(14) no
O1 C13 C14 . . 119.5(2) no
O2 Co1 C13 . . 30.13(8) no
O2 C13 Co1 . . 61.65(15) no
O2 C13 O1 . . 120.6(3) no
O2 C13 C14 . . 120.0(3) no
O3 C17 C16 . . 125.4(3) no
O3 C17 C18 . . 114.7(3) no
O3 C20 C21 . . 114.9(2) no
O3 C20 H20A . . 108.5 no
O3 C20 H20B . . 108.5 no
O4 Co1 C13 1_655 . 93.28(8) no
O4 C21 O5 . . 128.7(3) no
O4 C21 C20 . . 117.2(3) no
O5 C21 C20 . . 114.1(3) no
O1W Co1 C13 . . 130.20(9) no
N1 Co1 C13 . . 94.51(9) no
N1 C1 C2 . . 121.4(4) no
N1 C1 H1 . . 119.3 no
N1 C12 C4 . . 124.0(3) no
N1 C12 C11 . . 117.2(2) no
N2 Co1 C13 . . 124.43(9) no
N2 C10 C9 . . 122.7(3) no
N2 C10 H10 . . 118.6 no
N2 C11 C7 . . 123.5(3) no
N2 C11 C12 . . 116.4(2) no
C1 N1 Co1 . . 128.5(2) no
C1 N1 C12 . . 118.1(3) no
C1 C2 H2 . . 119.6 no
C2 C1 H1 . . 119.3 no
C2 C3 C4 . . 119.8(3) no
C2 C3 H3 . . 120.1 no
C3 C2 C1 . . 120.8(3) no
C3 C2 H2 . . 119.6 no
C3 C4 C5 . . 124.9(3) no
C4 C3 H3 . . 120.1 no
C4 C5 H5 . . 119.2 no
C4 C12 C11 . . 118.8(3) no
C5 C6 C7 . . 120.8(3) no
C5 C6 H6 . . 119.6 no
C6 C5 C4 . . 121.5(3) no
C6 C5 H5 . . 119.2 no
C7 C6 H6 . . 119.6 no
C7 C8 H8 . . 120.3 no
C7 C11 C12 . . 120.1(3) no
C8 C7 C6 . . 123.3(3) no
C8 C9 C10 . . 119.9(3) no
C8 C9 H9 . . 120.0 no
C9 C8 C7 . . 119.5(3) no
C9 C8 H8 . . 120.3 no
C9 C10 H10 . . 118.6 no
C10 N2 Co1 . . 127.2(2) no
C10 N2 C11 . . 117.1(2) no
C10 C9 H9 . . 120.0 no
C11 N2 Co1 . . 115.61(17) no
C11 C7 C6 . . 119.5(3) no
C11 C7 C8 . . 117.2(3) no
C12 N1 Co1 . . 113.34(17) no
C12 C4 C3 . . 115.9(3) no
C12 C4 C5 . . 119.3(3) no
C13 O1 Co1 . . 89.81(16) no
C13 O2 Co1 . . 88.22(17) no
C14 C13 Co1 . . 171.04(18) no
C14 C15 C16 . . 121.6(3) no
C14 C15 H15 . . 119.2 no
C14 C19 H19 . . 119.9 no
C15 C14 C13 . . 121.2(3) no
C15 C16 C17 . . 118.8(3) no
C15 C16 H16 . . 120.6 no
C16 C15 H15 . . 119.2 no
C16 C17 C18 . . 119.9(3) no
C17 O3 C20 . . 119.5(2) no
C17 C16 H16 . . 120.6 no
C17 C18 H18 . . 119.9 no
C18 C19 C14 . . 120.3(3) no
C18 C19 H19 . . 119.9 no
C19 C14 C13 . . 119.7(2) no
C19 C14 C15 . . 119.1(3) no
C19 C18 C17 . . 120.3(3) no
C19 C18 H18 . . 119.9 no
C21 O4 Co1 . 1_455 137.80(19) no
C21 C20 H20A . . 108.5 no
C21 C20 H20B . . 108.5 no
H1W1 O1W H1W2 . . 110.7(17) no
H20A C20 H20B . . 107.5 no

loop_
_geom_bond_atom_site_label_1
_geom_bond_atom_site_label_2
_geom_bond_site_symmetry_2
_geom_bond_distance
_geom_bond_publ_flag
Co1 O1 . 2.163(2) yes
Co1 O2 . 2.205(2) yes
Co1 O4 1_655 2.066(2) yes
Co1 O1W . 2.040(2) yes
Co1 N1 . 2.168(2) yes
Co1 N2 . 2.113(2) yes
O1 C13 . 1.270(3) yes
O2 C13 . 1.258(3) yes
O4 C21 . 1.248(3) yes
O5 C21 . 1.253(3) yes
Co1 C13 . 2.505(3) no
O3 C17 . 1.365(3) no
O3 C20 . 1.423(4) no
O4 Co1 1_455 2.066(2) no
O1W H1W1 . 0.85(3) no
O1W H1W2 . 0.84(3) no
N1 C1 . 1.329(4) no
N1 C12 . 1.360(4) no
N2 C10 . 1.334(3) no
N2 C11 . 1.361(3) no
C1 C2 . 1.405(5) no
C1 H1 . 0.9300 no
C2 C3 . 1.354(6) no
C2 H2 . 0.9300 no
C3 C4 . 1.412(6) no
C3 H3 . 0.9300 no
C4 C5 . 1.436(6) no
C4 C12 . 1.411(4) no
C5 C6 . 1.347(6) no
C5 H5 . 0.9300 no
C6 C7 . 1.425(5) no
C6 H6 . 0.9300 no
C7 C8 . 1.412(5) no
C7 C11 . 1.406(4) no
C8 C9 . 1.346(5) no
C8 H8 . 0.9300 no
C9 C10 . 1.412(4) no
C9 H9 . 0.9300 no
C10 H10 . 0.9300 no
C11 C12 . 1.442(4) no
C13 C14 . 1.505(4) no
C14 C19 . 1.386(4) no
C14 C15 . 1.388(4) no
C15 C16 . 1.389(4) no
C15 H15 . 0.9300 no
C16 C17 . 1.393(4) no
C16 H16 . 0.9300 no
C17 C18 . 1.397(4) no
C18 C19 . 1.385(4) no
C18 H18 . 0.9300 no
C19 H19 . 0.9300 no
C20 C21 . 1.530(4) no
C20 H20A . 0.9700 no
C20 H20B . 0.9700 no

loop_
_geom_hbond_atom_site_label_D
_geom_hbond_atom_site_label_H
_geom_hbond_atom_site_label_A
_geom_hbond_site_symmetry_A
_geom_hbond_distance_DH
_geom_hbond_distance_HA
_geom_hbond_distance_DA
_geom_hbond_angle_DHA
_geom_hbond_publ_flag
O1W H1W1 O5 2_665 0.85(3) 1.78(3) 2.619(3) 172(4) yes
O1W H1W2 O1 2_765 0.84(3) 2.06(2) 2.760(3) 141(3) yes

loop_
_geom_torsion_atom_site_label_1
_geom_torsion_atom_site_label_2
_geom_torsion_atom_site_label_3
_geom_torsion_atom_site_label_4
_geom_torsion_site_symmetry_1
_geom_torsion
_geom_torsion_publ_flag
Co1 O1 C13 O2 . 10.3(3) no
Co1 O1 C13 C14 . -169.7(2) no
Co1 O2 C13 O1 . -10.1(3) no
Co1 O2 C13 C14 . 169.9(2) no
Co1 O4 C21 O5 1_455 5.1(5) no
Co1 O4 C21 C20 1_455 -174.0(2) no
Co1 N1 C1 C2 . 177.5(2) no
Co1 N1 C12 C4 . -176.9(2) no
Co1 N1 C12 C11 . 3.8(3) no
Co1 N2 C11 C7 . 176.2(2) no
Co1 N2 C10 C9 . -176.8(2) no
Co1 N2 C11 C12 . -4.3(3) no
O1 Co1 N1 C1 . -27.9(2) no
O1 Co1 N1 C12 . 149.74(19) no
O1 Co1 N2 C10 . 118.9(2) no
O1 Co1 N2 C11 . -58.1(3) no
O1 Co1 O2 C13 . 5.87(15) no
O1 Co1 C13 O2 . -169.9(3) no
O1 C13 C14 C15 . 6.3(4) no
O1 C13 C14 C19 . -176.9(3) no
O2 Co1 N1 C1 . -88.1(3) no
O2 Co1 N1 C12 . 89.59(19) no
O2 Co1 N2 C10 . 88.8(2) no
O2 Co1 N2 C11 . -88.29(18) no
O2 Co1 O1 C13 . -5.81(15) no
O2 Co1 C13 O1 . 169.9(3) no
O2 C13 C14 C15 . -173.8(3) no
O2 C13 C14 C19 . 3.1(4) no
O3 C17 C18 C19 . 178.9(3) no
O3 C20 C21 O4 . -0.2(4) no
O3 C20 C21 O5 . -179.4(2) no
O4 Co1 N2 C10 1_655 -1.3(2) no
O4 Co1 N2 C11 1_655 -178.34(18) no
O4 Co1 O1 C13 1_655 77.52(16) no
O4 Co1 O2 C13 1_655 -96.99(17) no
O4 Co1 C13 O1 1_655 -106.28(16) no
O4 Co1 C13 O2 1_655 83.81(17) no
O1W Co1 N1 C1 . 72.3(3) no
O1W Co1 N1 C12 . -110.00(19) no
O1W Co1 N2 C10 . -93.4(2) no
O1W Co1 N2 C11 . 89.55(19) no
O1W Co1 O1 C13 . 170.72(15) no
O1W Co1 O2 C13 . -4.3(3) no
O1W Co1 C13 O1 . -12.0(2) no
O1W Co1 C13 O2 . 178.10(15) no
N1 Co1 N2 C10 . -178.2(2) no
N1 Co1 N2 C11 . 4.72(17) no
N1 Co1 O1 C13 . -101.18(16) no
N1 Co1 O2 C13 . 92.07(17) no
N1 Co1 C13 O1 . 79.68(16) no
N1 Co1 C13 O2 . -90.23(17) no
N1 C1 C2 C3 . -0.2(5) no
N2 Co1 O1 C13 . -41.0(2) no
N2 Co1 O2 C13 . 169.49(16) no
N2 Co1 N1 C1 . 177.8(3) no
N2 Co1 N1 C12 . -4.51(18) no
N2 Co1 C13 O1 . 157.18(15) no
N2 Co1 C13 O2 . -12.7(2) no
N2 C11 C12 N1 . 0.2(3) no
N2 C11 C12 C4 . -179.2(2) no
C1 N1 C12 C4 . 1.1(4) no
C1 N1 C12 C11 . -178.2(2) no
C1 C2 C3 C4 . -0.4(5) no
C2 C3 C4 C5 . -179.6(3) no
C2 C3 C4 C12 . 1.3(5) no
C3 C4 C5 C6 . -178.6(3) no
C3 C4 C12 N1 . -1.7(4) no
C3 C4 C12 C11 . 177.7(3) no
C4 C5 C6 C7 . 1.7(6) no
C5 C4 C12 N1 . 179.2(3) no
C5 C4 C12 C11 . -1.5(4) no
C5 C6 C7 C8 . 177.6(3) no
C5 C6 C7 C11 . -2.9(5) no
C6 C7 C8 C9 . 180.0(3) no
C6 C7 C11 N2 . -178.7(3) no
C6 C7 C11 C12 . 1.8(4) no
C7 C8 C9 C10 . -1.3(5) no
C7 C11 C12 N1 . 179.7(2) no
C7 C11 C12 C4 . 0.3(4) no
C8 C7 C11 N2 . 0.8(4) no
C8 C7 C11 C12 . -178.7(3) no
C8 C9 C10 N2 . 1.0(5) no
C10 N2 C11 C7 . -1.1(4) no
C10 N2 C11 C12 . 178.4(2) no
C11 N2 C10 C9 . 0.2(4) no
C11 C7 C8 C9 . 0.5(4) no
C12 C4 C5 C6 . 0.5(5) no
C12 N1 C1 C2 . -0.1(4) no
C13 Co1 N1 C1 . -57.9(3) no
C13 Co1 N1 C12 . 119.80(19) no
C13 Co1 N2 C10 . 95.1(2) no
C13 Co1 N2 C11 . -81.9(2) no
C13 C14 C15 C16 . 177.2(3) no
C13 C14 C19 C18 . -177.0(3) no
C14 C15 C16 C17 . -1.4(4) no
C15 C14 C19 C18 . 0.0(4) no
C15 C16 C17 O3 . -178.8(3) no
C15 C16 C17 C18 . 2.3(4) no
C16 C17 C18 C19 . -2.1(4) no
C17 O3 C20 C21 . -72.7(3) no
C17 C18 C19 C14 . 0.9(5) no
C19 C14 C15 C16 . 0.3(4) no
C20 O3 C17 C16 . -4.0(4) no
C20 O3 C17 C18 . 175.0(2) no
